data_7060393
loop_
_publ_author_name
'Gajula, Ramesh Kumar'
'Mohanty, Subhrajit'
'Chakraborty, Manjari'
'Sarkar, Moloy'
'Prakash, M. Jaya'

_publ_section_title
;
 An imine linked fluorescent covalent organic cage: the sensing of
 chloroform vapour and metal ions, and the detection of nitroaromatics
;
_journal_issue 10
_journal_name_full 'New Journal of Chemistry'
_journal_page_first 4810
_journal_page_last 4822
_journal_paper_doi 10.1039/D1NJ00434D
_journal_volume 45
_journal_year 2021
_chemical_formula_moiety 'C75.50 H67 N11'
_chemical_formula_sum 'C75.5 H67 N11'
_chemical_formula_weight 1128.40
_space_group_crystal_system triclinic
_space_group_IT_number 2
_space_group_name_Hall '-P 1'
_space_group_name_H-M_alt 'P -1'
_atom_sites_solution_hydrogens mixed
_audit_creation_method SHELXL-2017/1
_audit_update_record
;
2019-10-12 deposited with the CCDC.	2021-02-10 downloaded from the CCDC.
;
_cell_angle_alpha 87.641(5)
_cell_angle_beta 83.468(5)
_cell_angle_gamma 61.366(4)
_cell_formula_units_Z 2
_cell_length_a 13.0867(11)
_cell_length_b 13.5562(13)
_cell_length_c 20.724(2)
_cell_measurement_reflns_used 9893
_cell_measurement_temperature 298(2)
_cell_measurement_theta_max 38.841
_cell_measurement_theta_min 4.725
_cell_volume 3205.6(5)
_computing_cell_refinement 'Bruker SAINT'
_computing_data_collection 'Bruker APEX2'
_computing_data_reduction 'Bruker SAINT'
_computing_structure_refinement 'SHELXL-2017/1 (Sheldrick, 2017)'
_computing_structure_solution 'SHELXT 2014/5 (Sheldrick, 2014)'
_diffrn_ambient_temperature 298(2)
_diffrn_measured_fraction_theta_full 0.993
_diffrn_measured_fraction_theta_max 0.993
_diffrn_measurement_device_type 'Bruker APEX-II CCD'
_diffrn_measurement_method '\f and \w scans'
_diffrn_radiation_type MoK\a
_diffrn_radiation_wavelength 0.71073
_diffrn_reflns_av_R_equivalents 0.1073
_diffrn_reflns_av_unetI/netI 0.0831
_diffrn_reflns_Laue_measured_fraction_full 0.993
_diffrn_reflns_Laue_measured_fraction_max 0.993
_diffrn_reflns_limit_h_max 15
_diffrn_reflns_limit_h_min -15
_diffrn_reflns_limit_k_max 16
_diffrn_reflns_limit_k_min -16
_diffrn_reflns_limit_l_max 24
_diffrn_reflns_limit_l_min -24
_diffrn_reflns_number 49353
_diffrn_reflns_point_group_measured_fraction_full 0.993
_diffrn_reflns_point_group_measured_fraction_max 0.993
_diffrn_reflns_theta_full 25.064
_diffrn_reflns_theta_max 25.064
_diffrn_reflns_theta_min 2.518
_exptl_absorpt_coefficient_mu 0.070
_exptl_absorpt_correction_T_max 0.978
_exptl_absorpt_correction_T_min 0.971
_exptl_absorpt_correction_type multi-scan
_exptl_absorpt_process_details 'Blessing, R.H. (1995) Acta Cryst. A51, 33-38'
_exptl_crystal_colour Yellow
_exptl_crystal_density_diffrn 1.169
_exptl_crystal_description Block
_exptl_crystal_F_000 1194
_exptl_crystal_preparation Luminescent
_exptl_crystal_size_max 0.420
_exptl_crystal_size_mid 0.350
_exptl_crystal_size_min 0.320
_refine_diff_density_max 0.359
_refine_diff_density_min -0.261
_refine_diff_density_rms 0.042
_refine_ls_extinction_coef 0.0071(8)
_refine_ls_extinction_expression Fc^*^=kFc[1+0.001xFc^2^\l^3^/sin(2\q)]^-1/4^
_refine_ls_extinction_method 'SHELXL-2017/1 (Sheldrick 2017)'
_refine_ls_goodness_of_fit_ref 1.018
_refine_ls_hydrogen_treatment mixed
_refine_ls_matrix_type full
_refine_ls_number_parameters 795
_refine_ls_number_reflns 11304
_refine_ls_number_restraints 0
_refine_ls_restrained_S_all 1.018
_refine_ls_R_factor_all 0.1665
_refine_ls_R_factor_gt 0.0765
_refine_ls_shift/su_max 0.000
_refine_ls_shift/su_mean 0.000
_refine_ls_structure_factor_coef Fsqd
_refine_ls_weighting_details 'w=1/[\s^2^(Fo^2^)+(0.0759P)^2^+1.7207P] where P=(Fo^2^+2Fc^2^)/3'
_refine_ls_weighting_scheme calc
_refine_ls_wR_factor_gt 0.1685
_refine_ls_wR_factor_ref 0.2070
_reflns_Friedel_coverage 0.000
_reflns_number_gt 5733
_reflns_number_total 11304
_reflns_threshold_expression 'I > 2\s(I)'
_cod_data_source_file d1nj00434d2.cif
_cod_data_source_block COC-1
_cod_depositor_comments 'Adding full bibliography for 7060393.cif.'
_cod_original_cell_volume 3205.5(5)
_cod_original_formula_sum 'C75.50 H67 N11'
_cod_database_code 7060393
_shelx_shelxl_version_number 2017/1
_shelx_space_group_comment
;
The symmetry employed for this shelxl refinement is uniquely defined
by the following loop, which should always be used as a source of
symmetry information in preference to the above space-group names.
They are only intended as comments.
;
_shelx_estimated_absorpt_t_min 0.971
_shelx_estimated_absorpt_t_max 0.978

loop_
_space_group_symop_operation_xyz
'x, y, z'
'-x, -y, -z'

loop_
_atom_site_label
_atom_site_type_symbol
_atom_site_fract_x
_atom_site_fract_y
_atom_site_fract_z
_atom_site_U_iso_or_equiv
_atom_site_adp_type
_atom_site_occupancy
_atom_site_site_symmetry_order
_atom_site_calc_flag
_atom_site_refinement_flags_posn
_atom_site_refinement_flags_adp
_atom_site_refinement_flags_occupancy
_atom_site_disorder_assembly
_atom_site_disorder_group
C1 C 0.7141(4) 0.9870(4) 0.3179(2) 0.0897(15) Uani 1 1 d . . . . .
H1A H 0.777001 0.996628 0.332069 0.108 Uiso 1 1 calc R U . . .
H1B H 0.656752 1.058990 0.302775 0.108 Uiso 1 1 calc R U . . .
C2 C 0.7627(4) 0.9025(5) 0.2625(2) 0.0939(16) Uani 1 1 d . . . . .
H2A H 0.817584 0.915950 0.232872 0.113 Uiso 1 1 calc R U . . .
H2B H 0.804184 0.827068 0.279141 0.113 Uiso 1 1 calc R U . . .
C3 C 0.6604(3) 0.8254(4) 0.21806(19) 0.0656(11) Uani 1 1 d . . . . .
C4 C 0.5692(3) 0.8271(3) 0.18174(17) 0.0547(9) Uani 1 1 d . . . . .
C5 C 0.4806(3) 0.9268(3) 0.16188(19) 0.0662(11) Uani 1 1 d . . . . .
H5 H 0.477046 0.994335 0.172798 0.079 Uiso 1 1 calc R U . . .
C6 C 0.3970(3) 0.9285(3) 0.12614(18) 0.0601(10) Uani 1 1 d . . . . .
H6 H 0.337979 0.996899 0.113481 0.072 Uiso 1 1 calc R U . . .
C7 C 0.4002(3) 0.8302(3) 0.10910(16) 0.0485(9) Uani 1 1 d . . . . .
C8 C 0.4878(3) 0.7302(3) 0.12890(19) 0.0650(11) Uani 1 1 d . . . . .
H8 H 0.491286 0.662777 0.117876 0.078 Uiso 1 1 calc R U . . .
C9 C 0.5704(3) 0.7294(3) 0.16500(19) 0.0652(11) Uani 1 1 d . . . . .
H9 H 0.628400 0.661025 0.178386 0.078 Uiso 1 1 calc R U . . .
C10 C 0.2695(3) 0.9159(3) 0.02374(16) 0.0452(8) Uani 1 1 d . . . . .
C11 C 0.3429(3) 0.9306(3) -0.02356(19) 0.0674(11) Uani 1 1 d . . . . .
H11 H 0.423533 0.886708 -0.024075 0.081 Uiso 1 1 calc R U . . .
C12 C 0.2973(5) 1.0102(4) -0.0701(2) 0.0852(14) Uani 1 1 d . . . . .
H12 H 0.347656 1.019319 -0.102267 0.102 Uiso 1 1 calc R U . . .
C13 C 0.1801(5) 1.0758(4) -0.0702(2) 0.0815(14) Uani 1 1 d . . . . .
H13 H 0.150228 1.128983 -0.102263 0.098 Uiso 1 1 calc R U . . .
C14 C 0.1070(4) 1.0632(3) -0.0233(3) 0.0824(14) Uani 1 1 d . . . . .
H14 H 0.026479 1.107885 -0.022892 0.099 Uiso 1 1 calc R U . . .
C15 C 0.1521(3) 0.9834(3) 0.0243(2) 0.0659(11) Uani 1 1 d . . . . .
H15 H 0.101427 0.976160 0.057081 0.079 Uiso 1 1 calc R U . . .
C16 C 0.2611(3) 0.7647(3) 0.08787(17) 0.0485(9) Uani 1 1 d . . . . .
C17 C 0.2422(3) 0.7378(3) 0.15110(18) 0.0632(10) Uani 1 1 d . . . . .
H17 H 0.269995 0.760007 0.183978 0.076 Uiso 1 1 calc R U . . .
C18 C 0.1819(3) 0.6778(3) 0.16624(18) 0.0642(11) Uani 1 1 d . . . . .
H18 H 0.171329 0.659005 0.209221 0.077 Uiso 1 1 calc R U . . .
C19 C 0.1374(3) 0.6456(3) 0.11948(18) 0.0520(9) Uani 1 1 d . . . . .
C20 C 0.1598(3) 0.6704(3) 0.05559(18) 0.0567(10) Uani 1 1 d . . . . .
H20 H 0.132395 0.647547 0.022782 0.068 Uiso 1 1 calc R U . . .
C21 C 0.2215(3) 0.7279(3) 0.03954(17) 0.0532(9) Uani 1 1 d . . . . .
H21 H 0.236708 0.742173 -0.003781 0.064 Uiso 1 1 calc R U . . .
C22 C 0.0675(3) 0.5880(3) 0.1364(2) 0.0579(10) Uani 1 1 d . . . . .
C23 C -0.0523(3) 0.5116(3) 0.1185(2) 0.0690(11) Uani 1 1 d . . . . .
H23A H -0.134021 0.557441 0.111621 0.083 Uiso 1 1 calc R U . . .
H23B H -0.048017 0.496965 0.164644 0.083 Uiso 1 1 calc R U . . .
C24 C -0.0017(3) 0.4023(3) 0.0815(2) 0.0701(11) Uani 1 1 d . . . . .
H24A H -0.056665 0.373001 0.087639 0.084 Uiso 1 1 calc R U . . .
H24B H 0.008566 0.416210 0.035505 0.084 Uiso 1 1 calc R U . . .
C25 C 0.5637(4) 1.0488(4) 0.4080(2) 0.0785(13) Uani 1 1 d . . . . .
H25A H 0.583787 1.109014 0.407552 0.094 Uiso 1 1 calc R U . . .
H25B H 0.553904 1.028875 0.452936 0.094 Uiso 1 1 calc R U . . .
C26 C 0.4486(4) 1.0907(4) 0.3792(2) 0.0845(13) Uani 1 1 d . . . . .
H26A H 0.395047 1.167023 0.394263 0.101 Uiso 1 1 calc R U . . .
H26B H 0.462120 1.091321 0.332167 0.101 Uiso 1 1 calc R U . . .
C27 C 0.3774(3) 0.9699(3) 0.3546(2) 0.0646(11) Uani 1 1 d . . . . .
C28 C 0.3254(3) 0.8959(3) 0.36928(19) 0.0559(9) Uani 1 1 d . . . . .
C29 C 0.3030(3) 0.8681(3) 0.43252(19) 0.0663(11) Uani 1 1 d . . . . .
H29 H 0.324271 0.894828 0.466434 0.080 Uiso 1 1 calc R U . . .
C30 C 0.2502(3) 0.8024(3) 0.44630(19) 0.0639(10) Uani 1 1 d . . . . .
H30 H 0.236597 0.785099 0.489234 0.077 Uiso 1 1 calc R U . . .
C31 C 0.2167(3) 0.7612(3) 0.39713(17) 0.0510(9) Uani 1 1 d . . . . .
C32 C 0.2414(3) 0.7865(3) 0.33421(18) 0.0559(9) Uani 1 1 d . . . . .
H32 H 0.221559 0.758540 0.300230 0.067 Uiso 1 1 calc R U . . .
C33 C 0.2947(3) 0.8521(3) 0.32051(18) 0.0594(10) Uani 1 1 d . . . . .
H33 H 0.310429 0.867261 0.277454 0.071 Uiso 1 1 calc R U . . .
C34 C 0.0861(3) 0.7119(3) 0.47023(17) 0.0584(10) Uani 1 1 d . . . . .
C35 C 0.0082(3) 0.8187(4) 0.4940(2) 0.0791(13) Uani 1 1 d . . . . .
H35 H 0.002233 0.881815 0.471688 0.095 Uiso 1 1 calc R U . . .
C36 C -0.0623(4) 0.8297(6) 0.5532(3) 0.110(2) Uani 1 1 d . . . . .
H36 H -0.104547 0.903432 0.568818 0.132 Uiso 1 1 calc R U . A 1
C37A C -0.077(2) 0.773(3) 0.5830(9) 0.081(7) Uiso 0.36(4) 1 d . . P B 1
C37B C -0.0483(12) 0.7208(18) 0.5866(5) 0.090(4) Uiso 0.64(4) 1 d . . P B -1
C38 C 0.0177(5) 0.6343(6) 0.5608(3) 0.1145(19) Uani 1 1 d . . . . .
H38 H 0.020056 0.574193 0.585173 0.137 Uiso 1 1 calc R U . B 1
C39 C 0.0898(4) 0.6205(4) 0.5036(2) 0.0831(13) Uani 1 1 d . . . . .
H39 H 0.141368 0.548435 0.487504 0.100 Uiso 1 1 calc R U . . .
C40 C 0.1785(3) 0.6089(3) 0.36819(16) 0.0509(9) Uani 1 1 d . . . . .
C41 C 0.0851(3) 0.5941(3) 0.35454(18) 0.0602(10) Uani 1 1 d . . . . .
H41 H 0.009347 0.644197 0.371702 0.072 Uiso 1 1 calc R U . . .
C42 C 0.1042(3) 0.5061(3) 0.31598(18) 0.0597(10) Uani 1 1 d . . . . .
H42 H 0.040889 0.496413 0.308299 0.072 Uiso 1 1 calc R U . . .
C43 C 0.2141(3) 0.4318(3) 0.28829(17) 0.0548(9) Uani 1 1 d . . . . .
C44 C 0.3062(3) 0.4494(3) 0.30039(19) 0.0633(10) Uani 1 1 d . . . . .
H44 H 0.381222 0.401787 0.281132 0.076 Uiso 1 1 calc R U . . .
C45 C 0.2888(3) 0.5360(3) 0.34033(18) 0.0603(10) Uani 1 1 d . . . . .
H45 H 0.352182 0.545206 0.348479 0.072 Uiso 1 1 calc R U . . .
C46 C 0.2342(4) 0.3364(3) 0.24703(19) 0.0625(10) Uani 1 1 d . . . . .
C47 C 0.1854(4) 0.2139(3) 0.2007(2) 0.0768(12) Uani 1 1 d . . . . .
H47A H 0.185591 0.153195 0.227269 0.092 Uiso 1 1 calc R U . . .
H47B H 0.263210 0.187476 0.178038 0.092 Uiso 1 1 calc R U . . .
C48 C 0.0983(4) 0.2455(3) 0.15226(19) 0.0666(11) Uani 1 1 d . . . . .
H48A H 0.107938 0.177666 0.132361 0.080 Uiso 1 1 calc R U . . .
H48B H 0.019868 0.283874 0.174759 0.080 Uiso 1 1 calc R U . . .
C49 C 0.7444(4) 0.8777(4) 0.4154(2) 0.0773(12) Uani 1 1 d . . . . .
H49A H 0.749879 0.921832 0.449174 0.093 Uiso 1 1 calc R U . . .
H49B H 0.820597 0.839030 0.390393 0.093 Uiso 1 1 calc R U . . .
C50 C 0.7124(4) 0.7922(4) 0.4462(2) 0.0825(13) Uani 1 1 d . . . . .
H50A H 0.755304 0.760560 0.483652 0.099 Uiso 1 1 calc R U . . .
H50B H 0.629449 0.828594 0.461095 0.099 Uiso 1 1 calc R U . . .
C51 C 0.6566(4) 0.6938(3) 0.38219(19) 0.0629(10) Uani 1 1 d . . . . .
C52 C 0.6745(3) 0.6042(3) 0.33700(18) 0.0558(9) Uani 1 1 d . . . . .
C53 C 0.7849(3) 0.5255(3) 0.3114(2) 0.0656(11) Uani 1 1 d . . . . .
H53 H 0.848957 0.533371 0.319788 0.079 Uiso 1 1 calc R U . . .
C54 C 0.8036(3) 0.4365(3) 0.2741(2) 0.0685(11) Uani 1 1 d . . . . .
H54 H 0.879438 0.385115 0.257805 0.082 Uiso 1 1 calc R U . . .
C55 C 0.7098(3) 0.4220(3) 0.26018(18) 0.0571(10) Uani 1 1 d . . . . .
C56 C 0.5983(3) 0.5023(3) 0.28368(19) 0.0623(10) Uani 1 1 d . . . . .
H56 H 0.533969 0.496219 0.273810 0.075 Uiso 1 1 calc R U . . .
C57 C 0.5814(3) 0.5909(3) 0.32148(19) 0.0644(11) Uani 1 1 d . . . . .
H57 H 0.505562 0.643420 0.337041 0.077 Uiso 1 1 calc R U . . .
C58 C 0.8232(3) 0.2193(3) 0.2346(2) 0.0622(10) Uani 1 1 d . . . . .
C59 C 0.8646(4) 0.1895(4) 0.2941(2) 0.0831(13) Uani 1 1 d . . . . .
H59 H 0.831573 0.240532 0.328729 0.100 Uiso 1 1 calc R U . . .
C60 C 0.9577(4) 0.0807(4) 0.3024(3) 0.1103(19) Uani 1 1 d . . . . .
H60 H 0.994864 0.071909 0.339485 0.132 Uiso 1 1 calc R U . B 1
C61A C 0.9935(15) 0.0034(14) 0.2712(16) 0.078(6) Uiso 0.36(4) 1 d . . P B 1
C61B C 1.0092(9) 0.0054(8) 0.2428(9) 0.078(4) Uiso 0.64(4) 1 d . . P B -1
C62 C 0.9615(4) 0.0345(4) 0.1934(3) 0.0957(16) Uani 1 1 d . . . . .
H62 H 1.001450 -0.017112 0.159428 0.115 Uiso 1 1 calc R U . B 1
C63 C 0.8729(3) 0.1408(3) 0.1838(2) 0.0763(12) Uani 1 1 d . . . . .
H63 H 0.846015 0.160390 0.143164 0.092 Uiso 1 1 calc R U . . .
C64 C 0.6440(3) 0.3356(3) 0.1846(2) 0.0626(10) Uani 1 1 d . . . . .
C65 C 0.6055(3) 0.2558(3) 0.18724(19) 0.0634(10) Uani 1 1 d . . . . .
H65 H 0.636386 0.195636 0.215280 0.076 Uiso 1 1 calc R U . . .
C66 C 0.5226(3) 0.2649(3) 0.14894(19) 0.0618(10) Uani 1 1 d . . . . .
H66 H 0.499110 0.209954 0.151135 0.074 Uiso 1 1 calc R U . . .
C67 C 0.4733(3) 0.3535(3) 0.10720(19) 0.0634(10) Uani 1 1 d . . . . .
C68 C 0.5115(4) 0.4328(3) 0.1046(2) 0.0866(14) Uani 1 1 d . . . . .
H68 H 0.479450 0.493617 0.077114 0.104 Uiso 1 1 calc R U . . .
C69 C 0.5967(4) 0.4235(3) 0.1422(2) 0.0869(14) Uani 1 1 d . . . . .
H69 H 0.622260 0.476916 0.138885 0.104 Uiso 1 1 calc R U . . .
C70 C 0.3835(4) 0.3641(4) 0.0670(2) 0.0695(12) Uani 1 1 d . . . . .
C71 C 0.2687(3) 0.3062(4) 0.01875(19) 0.0739(12) Uani 1 1 d . . . . .
H71A H 0.307358 0.272823 -0.023529 0.089 Uiso 1 1 calc R U . . .
H71B H 0.219335 0.386169 0.013209 0.089 Uiso 1 1 calc R U . . .
C72 C 0.1940(4) 0.2537(3) 0.0467(2) 0.0727(12) Uani 1 1 d . . . . .
H72A H 0.151541 0.247861 0.012918 0.087 Uiso 1 1 calc R U . . .
H72B H 0.244732 0.178186 0.060773 0.087 Uiso 1 1 calc R U . . .
N1 N 0.6591(3) 0.9521(3) 0.37319(15) 0.0647(9) Uani 1 1 d . . . . .
N2 N 0.6669(3) 0.9128(3) 0.22813(16) 0.0780(10) Uani 1 1 d . . . . .
N3 N 0.3155(2) 0.8317(2) 0.07138(14) 0.0540(8) Uani 1 1 d . . . . .
N4 N 0.0124(3) 0.5712(2) 0.09687(16) 0.0636(9) Uani 1 1 d . . . . .
N5 N 0.1105(3) 0.3180(2) 0.10151(15) 0.0572(8) Uani 1 1 d . . . . .
N6 N 0.3969(3) 1.0182(3) 0.39818(18) 0.0760(10) Uani 1 1 d . . . . .
N7 N 0.1598(2) 0.6963(2) 0.41125(14) 0.0570(8) Uani 1 1 d . . . . .
N8 N 0.1564(3) 0.3103(3) 0.24223(15) 0.0675(9) Uani 1 1 d . . . . .
N9 N 0.7399(3) 0.7024(3) 0.40000(17) 0.0748(10) Uani 1 1 d . . . . .
N10 N 0.7292(3) 0.3272(2) 0.22403(16) 0.0669(9) Uani 1 1 d . . . . .
N11 N 0.3564(3) 0.2884(3) 0.06210(16) 0.0701(9) Uani 1 1 d . . . . .
C1S C 0.5866(10) 0.5341(12) 0.4994(7) 0.092(4) Uiso 0.5 1 d . . P C 1
C2S C 0.5108(10) 0.4503(9) 0.4777(5) 0.100(3) Uiso 0.5 1 d . . P C 1
C3S C 0.3761(10) 0.5728(11) 0.5500(6) 0.103(3) Uiso 0.5 1 d . . P C 1
C4S C 0.5398(14) 0.6023(14) 0.5323(8) 0.136(4) Uiso 0.5 1 d . . P C 1
C5S C 0.4348(12) 0.6208(13) 0.5615(7) 0.110(4) Uiso 0.5 1 d . . P C 1
C6S C 0.5451(15) 0.3413(13) 0.4283(8) 0.139(6) Uiso 0.5 1 d . . P C 1
C7S C 0.4083(8) 0.5136(10) 0.5207(5) 0.065(2) Uiso 0.5 1 d . . P C 1
H6A H 0.575(3) 0.750(3) 0.3949(18) 0.078 Uiso 1 1 d . U . . .
H3 H 0.320(3) 0.287(3) 0.2244(18) 0.078 Uiso 1 1 d . U . . .
H3A H 0.720(3) 0.749(3) 0.2328(18) 0.078 Uiso 1 1 d . U . . .
H2 H 0.356(3) 0.432(3) 0.0390(18) 0.078 Uiso 1 1 d . U . . .
H1 H 0.065(3) 0.569(3) 0.1825(19) 0.078 Uiso 1 1 d . U . . .
H4 H 0.396(3) 0.981(3) 0.3080(19) 0.078 Uiso 1 1 d . U . . .

loop_
_atom_site_aniso_label
_atom_site_aniso_U_11
_atom_site_aniso_U_22
_atom_site_aniso_U_33
_atom_site_aniso_U_23
_atom_site_aniso_U_13
_atom_site_aniso_U_12
C1 0.120(4) 0.133(4) 0.074(3) 0.013(3) -0.026(3) -0.104(4)
C2 0.096(3) 0.166(5) 0.066(3) 0.000(3) -0.011(3) -0.099(4)
C3 0.066(3) 0.095(3) 0.052(3) 0.016(2) -0.014(2) -0.050(3)
C4 0.062(2) 0.066(2) 0.050(2) 0.0189(19) -0.0157(18) -0.041(2)
C5 0.083(3) 0.062(3) 0.073(3) 0.011(2) -0.029(2) -0.046(2)
C6 0.065(2) 0.046(2) 0.073(3) 0.0110(19) -0.026(2) -0.0264(19)
C7 0.055(2) 0.044(2) 0.052(2) 0.0115(17) -0.0151(17) -0.0279(18)
C8 0.073(3) 0.048(2) 0.083(3) 0.013(2) -0.031(2) -0.033(2)
C9 0.065(2) 0.056(2) 0.079(3) 0.022(2) -0.027(2) -0.030(2)
C10 0.057(2) 0.0424(19) 0.041(2) 0.0039(16) -0.0135(17) -0.0270(18)
C11 0.068(2) 0.056(2) 0.059(3) 0.008(2) 0.002(2) -0.017(2)
C12 0.114(4) 0.074(3) 0.050(3) 0.009(2) 0.011(3) -0.036(3)
C13 0.128(4) 0.064(3) 0.066(3) 0.019(2) -0.046(3) -0.051(3)
C14 0.078(3) 0.059(3) 0.127(4) 0.024(3) -0.058(3) -0.037(2)
C15 0.056(2) 0.061(2) 0.090(3) 0.016(2) -0.020(2) -0.034(2)
C16 0.060(2) 0.046(2) 0.048(2) 0.0093(17) -0.0139(17) -0.0315(18)
C17 0.091(3) 0.078(3) 0.047(3) 0.006(2) -0.017(2) -0.060(2)
C18 0.092(3) 0.080(3) 0.045(2) 0.013(2) -0.018(2) -0.059(2)
C19 0.065(2) 0.049(2) 0.051(2) 0.0077(18) -0.0136(18) -0.0340(19)
C20 0.076(2) 0.053(2) 0.056(3) 0.0084(19) -0.024(2) -0.040(2)
C21 0.079(2) 0.053(2) 0.041(2) 0.0099(17) -0.0167(18) -0.041(2)
C22 0.068(2) 0.059(2) 0.056(3) 0.006(2) -0.011(2) -0.038(2)
C23 0.064(2) 0.068(3) 0.090(3) 0.002(2) -0.008(2) -0.043(2)
C24 0.082(3) 0.077(3) 0.078(3) 0.000(2) -0.018(2) -0.057(3)
C25 0.105(3) 0.076(3) 0.084(3) 0.001(3) -0.025(3) -0.063(3)
C26 0.104(3) 0.074(3) 0.095(4) 0.008(3) -0.024(3) -0.055(3)
C27 0.068(3) 0.057(2) 0.070(3) 0.004(2) -0.014(2) -0.030(2)
C28 0.057(2) 0.052(2) 0.059(3) -0.0015(19) -0.0114(19) -0.0243(19)
C29 0.085(3) 0.076(3) 0.051(3) 0.000(2) -0.016(2) -0.047(2)
C30 0.081(3) 0.078(3) 0.046(2) 0.005(2) -0.012(2) -0.048(2)
C31 0.052(2) 0.053(2) 0.046(2) -0.0039(18) -0.0049(17) -0.0228(18)
C32 0.065(2) 0.066(2) 0.045(2) -0.0039(19) -0.0110(18) -0.036(2)
C33 0.069(2) 0.068(2) 0.045(2) 0.0048(19) -0.0077(18) -0.036(2)
C34 0.057(2) 0.077(3) 0.039(2) -0.006(2) -0.0015(18) -0.031(2)
C35 0.065(3) 0.095(3) 0.067(3) -0.025(3) -0.001(2) -0.028(2)
C36 0.075(3) 0.150(6) 0.085(4) -0.059(4) 0.017(3) -0.039(4)
C38 0.131(4) 0.173(6) 0.066(4) 0.031(4) -0.010(3) -0.096(5)
C39 0.088(3) 0.108(4) 0.059(3) 0.014(3) -0.002(2) -0.054(3)
C40 0.052(2) 0.058(2) 0.044(2) -0.0023(18) -0.0002(17) -0.0277(19)
C41 0.048(2) 0.070(3) 0.061(3) -0.014(2) 0.0086(18) -0.0290(19)
C42 0.054(2) 0.074(3) 0.061(3) -0.008(2) 0.0024(19) -0.039(2)
C43 0.058(2) 0.057(2) 0.051(2) -0.0040(19) -0.0019(18) -0.030(2)
C44 0.052(2) 0.064(2) 0.070(3) -0.014(2) 0.0034(19) -0.025(2)
C45 0.052(2) 0.068(3) 0.067(3) -0.010(2) -0.0036(19) -0.034(2)
C46 0.073(3) 0.061(3) 0.055(3) -0.004(2) 0.000(2) -0.035(2)
C47 0.110(3) 0.059(3) 0.074(3) -0.003(2) -0.013(3) -0.049(2)
C48 0.090(3) 0.068(3) 0.062(3) -0.008(2) -0.002(2) -0.054(2)
C49 0.099(3) 0.090(3) 0.066(3) -0.001(2) -0.029(2) -0.059(3)
C50 0.121(4) 0.076(3) 0.059(3) 0.005(2) -0.026(3) -0.051(3)
C51 0.071(3) 0.056(2) 0.057(3) 0.007(2) -0.010(2) -0.027(2)
C52 0.054(2) 0.049(2) 0.062(3) 0.0032(19) -0.0107(19) -0.0211(19)
C53 0.051(2) 0.066(3) 0.083(3) -0.006(2) -0.005(2) -0.031(2)
C54 0.048(2) 0.061(3) 0.089(3) -0.010(2) 0.004(2) -0.022(2)
C55 0.054(2) 0.046(2) 0.066(3) 0.0030(19) -0.0102(19) -0.0191(19)
C56 0.048(2) 0.055(2) 0.079(3) -0.002(2) -0.0129(19) -0.0190(19)
C57 0.047(2) 0.054(2) 0.077(3) -0.006(2) -0.0094(19) -0.0110(18)
C58 0.050(2) 0.056(2) 0.081(3) 0.002(2) -0.007(2) -0.025(2)
C59 0.085(3) 0.065(3) 0.100(4) 0.006(3) -0.036(3) -0.031(2)
C60 0.103(4) 0.083(4) 0.161(6) 0.028(4) -0.081(4) -0.045(3)
C62 0.061(3) 0.073(3) 0.132(5) -0.018(3) 0.018(3) -0.020(3)
C63 0.061(3) 0.060(3) 0.096(4) -0.002(3) 0.005(2) -0.022(2)
C64 0.064(2) 0.042(2) 0.074(3) -0.002(2) -0.016(2) -0.0164(19)
C65 0.061(2) 0.051(2) 0.070(3) 0.006(2) -0.008(2) -0.020(2)
C66 0.057(2) 0.050(2) 0.072(3) -0.004(2) -0.007(2) -0.0213(19)
C67 0.066(2) 0.044(2) 0.067(3) -0.011(2) -0.013(2) -0.014(2)
C68 0.111(4) 0.050(2) 0.100(4) 0.013(2) -0.053(3) -0.032(3)
C69 0.111(4) 0.048(2) 0.109(4) 0.011(2) -0.050(3) -0.037(2)
C70 0.076(3) 0.052(2) 0.067(3) -0.008(2) -0.013(2) -0.018(2)
C71 0.078(3) 0.099(3) 0.055(3) -0.005(2) -0.005(2) -0.050(3)
C72 0.089(3) 0.075(3) 0.065(3) -0.017(2) -0.001(2) -0.048(2)
N1 0.085(2) 0.076(2) 0.058(2) 0.0045(19) -0.0192(18) -0.057(2)
N2 0.095(3) 0.122(3) 0.056(2) 0.012(2) -0.0207(18) -0.082(2)
N3 0.0667(19) 0.0536(18) 0.060(2) 0.0186(15) -0.0271(15) -0.0399(16)
N4 0.075(2) 0.062(2) 0.069(2) 0.0041(17) -0.0143(18) -0.0447(18)
N5 0.070(2) 0.0557(18) 0.059(2) -0.0056(16) -0.0047(16) -0.0399(17)
N6 0.090(2) 0.079(2) 0.080(3) 0.003(2) -0.017(2) -0.055(2)
N7 0.0629(18) 0.068(2) 0.0466(19) -0.0126(16) 0.0072(15) -0.0386(17)
N8 0.090(2) 0.068(2) 0.056(2) -0.0052(17) -0.0071(18) -0.046(2)
N9 0.088(3) 0.073(2) 0.071(2) -0.0024(19) -0.015(2) -0.043(2)
N10 0.0604(19) 0.0464(19) 0.083(2) -0.0056(17) -0.0223(17) -0.0128(16)
N11 0.064(2) 0.073(2) 0.072(2) -0.0021(19) -0.0074(17) -0.0318(19)

loop_
_atom_type_symbol
_atom_type_description
_atom_type_scat_dispersion_real
_atom_type_scat_dispersion_imag
_atom_type_scat_source
C C 0.0033 0.0016 'International Tables Vol C Tables 4.2.6.8 and 6.1.1.4'
H H 0.0000 0.0000 'International Tables Vol C Tables 4.2.6.8 and 6.1.1.4'
N N 0.0061 0.0033 'International Tables Vol C Tables 4.2.6.8 and 6.1.1.4'

loop_
_geom_angle_atom_site_label_1
_geom_angle_atom_site_label_2
_geom_angle_atom_site_label_3
_geom_angle
_geom_angle_site_symmetry_1
_geom_angle_site_symmetry_3
_geom_angle_publ_flag
N1 C1 C2 112.2(4) . . ?
N1 C1 H1A 109.2 . . ?
C2 C1 H1A 109.2 . . ?
N1 C1 H1B 109.2 . . ?
C2 C1 H1B 109.2 . . ?
H1A C1 H1B 107.9 . . ?
N2 C2 C1 109.4(4) . . ?
N2 C2 H2A 109.8 . . ?
C1 C2 H2A 109.8 . . ?
N2 C2 H2B 109.8 . . ?
C1 C2 H2B 109.8 . . ?
H2A C2 H2B 108.2 . . ?
N2 C3 C4 122.0(4) . . ?
N2 C3 H3A 122(2) . . ?
C4 C3 H3A 116(2) . . ?
C9 C4 C5 117.3(3) . . ?
C9 C4 C3 121.4(4) . . ?
C5 C4 C3 121.2(4) . . ?
C4 C5 C6 121.4(3) . . ?
C4 C5 H5 119.3 . . ?
C6 C5 H5 119.3 . . ?
C7 C6 C5 120.6(3) . . ?
C7 C6 H6 119.7 . . ?
C5 C6 H6 119.7 . . ?
C6 C7 C8 118.6(3) . . ?
C6 C7 N3 120.7(3) . . ?
C8 C7 N3 120.7(3) . . ?
C7 C8 C9 120.4(3) . . ?
C7 C8 H8 119.8 . . ?
C9 C8 H8 119.8 . . ?
C4 C9 C8 121.7(3) . . ?
C4 C9 H9 119.2 . . ?
C8 C9 H9 119.2 . . ?
C15 C10 C11 118.7(3) . . ?
C15 C10 N3 120.8(3) . . ?
C11 C10 N3 120.6(3) . . ?
C10 C11 C12 120.0(4) . . ?
C10 C11 H11 120.0 . . ?
C12 C11 H11 120.0 . . ?
C13 C12 C11 121.1(4) . . ?
C13 C12 H12 119.4 . . ?
C11 C12 H12 119.4 . . ?
C14 C13 C12 119.4(4) . . ?
C14 C13 H13 120.3 . . ?
C12 C13 H13 120.3 . . ?
C13 C14 C15 120.0(4) . . ?
C13 C14 H14 120.0 . . ?
C15 C14 H14 120.0 . . ?
C10 C15 C14 120.8(4) . . ?
C10 C15 H15 119.6 . . ?
C14 C15 H15 119.6 . . ?
C17 C16 C21 118.6(3) . . ?
C17 C16 N3 121.7(3) . . ?
C21 C16 N3 119.6(3) . . ?
C16 C17 C18 120.4(3) . . ?
C16 C17 H17 119.8 . . ?
C18 C17 H17 119.8 . . ?
C19 C18 C17 121.7(4) . . ?
C19 C18 H18 119.2 . . ?
C17 C18 H18 119.2 . . ?
C18 C19 C20 117.5(3) . . ?
C18 C19 C22 121.3(4) . . ?
C20 C19 C22 121.2(3) . . ?
C21 C20 C19 121.6(3) . . ?
C21 C20 H20 119.2 . . ?
C19 C20 H20 119.2 . . ?
C20 C21 C16 120.2(3) . . ?
C20 C21 H21 119.9 . . ?
C16 C21 H21 119.9 . . ?
N4 C22 C19 123.1(4) . . ?
N4 C22 H1 124(2) . . ?
C19 C22 H1 113(2) . . ?
N4 C23 C24 109.8(3) . . ?
N4 C23 H23A 109.7 . . ?
C24 C23 H23A 109.7 . . ?
N4 C23 H23B 109.7 . . ?
C24 C23 H23B 109.7 . . ?
H23A C23 H23B 108.2 . . ?
N5 C24 C23 113.0(3) . . ?
N5 C24 H24A 109.0 . . ?
C23 C24 H24A 109.0 . . ?
N5 C24 H24B 109.0 . . ?
C23 C24 H24B 109.0 . . ?
H24A C24 H24B 107.8 . . ?
N1 C25 C26 112.8(3) . . ?
N1 C25 H25A 109.0 . . ?
C26 C25 H25A 109.0 . . ?
N1 C25 H25B 109.0 . . ?
C26 C25 H25B 109.0 . . ?
H25A C25 H25B 107.8 . . ?
N6 C26 C25 110.1(3) . . ?
N6 C26 H26A 109.6 . . ?
C25 C26 H26A 109.6 . . ?
N6 C26 H26B 109.6 . . ?
C25 C26 H26B 109.6 . . ?
H26A C26 H26B 108.1 . . ?
N6 C27 C28 122.4(4) . . ?
N6 C27 H4 121(2) . . ?
C28 C27 H4 116(2) . . ?
C33 C28 C29 117.0(4) . . ?
C33 C28 C27 121.2(4) . . ?
C29 C28 C27 121.8(4) . . ?
C30 C29 C28 121.7(4) . . ?
C30 C29 H29 119.2 . . ?
C28 C29 H29 119.2 . . ?
C29 C30 C31 120.9(4) . . ?
C29 C30 H30 119.5 . . ?
C31 C30 H30 119.5 . . ?
C32 C31 C30 117.5(3) . . ?
C32 C31 N7 121.5(3) . . ?
C30 C31 N7 121.0(3) . . ?
C33 C32 C31 121.5(3) . . ?
C33 C32 H32 119.3 . . ?
C31 C32 H32 119.3 . . ?
C32 C33 C28 121.4(4) . . ?
C32 C33 H33 119.3 . . ?
C28 C33 H33 119.3 . . ?
C39 C34 C35 119.1(4) . . ?
C39 C34 N7 120.3(4) . . ?
C35 C34 N7 120.6(4) . . ?
C34 C35 C36 118.5(5) . . ?
C34 C35 H35 120.8 . . ?
C36 C35 H35 120.8 . . ?
C37A C36 C35 133.9(18) . . ?
C37A C36 C37B 17.3(15) . . ?
C35 C36 C37B 117.5(7) . . ?
C37A C36 H36 113.1 . . ?
C35 C36 H36 113.1 . . ?
C37B C36 H36 129.0 . . ?
C37B C37A C36 133(3) . . ?
C37B C37A C38 23(2) . . ?
C36 C37A C38 113.0(18) . . ?
C37A C37B C38 145(3) . . ?
C37A C37B C36 29(2) . . ?
C38 C37B C36 118.4(9) . . ?
C37B C38 C39 125.5(10) . . ?
C37B C38 C37A 12.0(10) . . ?
C39 C38 C37A 114.1(8) . . ?
C37B C38 H38 111.4 . . ?
C39 C38 H38 123.0 . . ?
C37A C38 H38 123.0 . . ?
C34 C39 C38 121.0(5) . . ?
C34 C39 H39 119.5 . . ?
C38 C39 H39 119.5 . . ?
C45 C40 C41 118.6(3) . . ?
C45 C40 N7 121.0(3) . . ?
C41 C40 N7 120.4(3) . . ?
C42 C41 C40 120.3(3) . . ?
C42 C41 H41 119.9 . . ?
C40 C41 H41 119.9 . . ?
C41 C42 C43 121.9(3) . . ?
C41 C42 H42 119.1 . . ?
C43 C42 H42 119.1 . . ?
C42 C43 C44 117.5(3) . . ?
C42 C43 C46 121.6(3) . . ?
C44 C43 C46 121.0(3) . . ?
C45 C44 C43 121.3(3) . . ?
C45 C44 H44 119.3 . . ?
C43 C44 H44 119.3 . . ?
C40 C45 C44 120.4(3) . . ?
C40 C45 H45 119.8 . . ?
C44 C45 H45 119.8 . . ?
N8 C46 C43 122.1(4) . . ?
N8 C46 H3 121(2) . . ?
C43 C46 H3 117(2) . . ?
N8 C47 C48 110.5(3) . . ?
N8 C47 H47A 109.5 . . ?
C48 C47 H47A 109.5 . . ?
N8 C47 H47B 109.5 . . ?
C48 C47 H47B 109.5 . . ?
H47A C47 H47B 108.1 . . ?
N5 C48 C47 112.9(3) . . ?
N5 C48 H48A 109.0 . . ?
C47 C48 H48A 109.0 . . ?
N5 C48 H48B 109.0 . . ?
C47 C48 H48B 109.0 . . ?
H48A C48 H48B 107.8 . . ?
N1 C49 C50 111.9(3) . . ?
N1 C49 H49A 109.2 . . ?
C50 C49 H49A 109.2 . . ?
N1 C49 H49B 109.2 . . ?
C50 C49 H49B 109.2 . . ?
H49A C49 H49B 107.9 . . ?
N9 C50 C49 110.7(4) . . ?
N9 C50 H50A 109.5 . . ?
C49 C50 H50A 109.5 . . ?
N9 C50 H50B 109.5 . . ?
C49 C50 H50B 109.5 . . ?
H50A C50 H50B 108.1 . . ?
N9 C51 C52 122.3(4) . . ?
N9 C51 H6A 122(2) . . ?
C52 C51 H6A 116(2) . . ?
C53 C52 C57 116.7(3) . . ?
C53 C52 C51 121.7(3) . . ?
C57 C52 C51 121.5(3) . . ?
C54 C53 C52 122.4(3) . . ?
C54 C53 H53 118.8 . . ?
C52 C53 H53 118.8 . . ?
C53 C54 C55 120.5(3) . . ?
C53 C54 H54 119.7 . . ?
C55 C54 H54 119.7 . . ?
C56 C55 C54 117.7(3) . . ?
C56 C55 N10 121.6(3) . . ?
C54 C55 N10 120.7(3) . . ?
C57 C56 C55 120.8(3) . . ?
C57 C56 H56 119.6 . . ?
C55 C56 H56 119.6 . . ?
C56 C57 C52 121.7(3) . . ?
C56 C57 H57 119.1 . . ?
C52 C57 H57 119.1 . . ?
C59 C58 C63 119.1(4) . . ?
C59 C58 N10 121.6(4) . . ?
C63 C58 N10 119.3(4) . . ?
C58 C59 C60 119.5(5) . . ?
C58 C59 H59 120.3 . . ?
C60 C59 H59 120.3 . . ?
C61A C60 C59 130.0(12) . . ?
C61A C60 C61B 20.5(13) . . ?
C59 C60 C61B 116.5(6) . . ?
C61A C60 H60 115.0 . . ?
C59 C60 H60 115.0 . . ?
C61B C60 H60 125.4 . . ?
C61B C61A C60 119(3) . . ?
C61B C61A C62 30.0(17) . . ?
C60 C61A C62 112.0(15) . . ?
C61A C61B C62 136(2) . . ?
C61A C61B C60 40(2) . . ?
C62 C61B C60 119.7(8) . . ?
C61B C62 C63 124.0(7) . . ?
C61B C62 C61A 14.5(7) . . ?
C63 C62 C61A 115.7(7) . . ?
C61B C62 H62 112.6 . . ?
C63 C62 H62 122.1 . . ?
C61A C62 H62 122.1 . . ?
C62 C63 C58 120.4(5) . . ?
C62 C63 H63 119.8 . . ?
C58 C63 H63 119.8 . . ?
C69 C64 C65 118.0(4) . . ?
C69 C64 N10 120.7(4) . . ?
C65 C64 N10 121.2(4) . . ?
C66 C65 C64 120.8(4) . . ?
C66 C65 H65 119.6 . . ?
C64 C65 H65 119.6 . . ?
C65 C66 C67 121.6(4) . . ?
C65 C66 H66 119.2 . . ?
C67 C66 H66 119.2 . . ?
C66 C67 C68 117.5(4) . . ?
C66 C67 C70 121.7(4) . . ?
C68 C67 C70 120.8(4) . . ?
C67 C68 C69 121.3(4) . . ?
C67 C68 H68 119.3 . . ?
C69 C68 H68 119.3 . . ?
C64 C69 C68 120.7(4) . . ?
C64 C69 H69 119.7 . . ?
C68 C69 H69 119.7 . . ?
N11 C70 C67 122.8(4) . . ?
N11 C70 H2 124(2) . . ?
C67 C70 H2 113(2) . . ?
N11 C71 C72 110.1(3) . . ?
N11 C71 H71A 109.6 . . ?
C72 C71 H71A 109.6 . . ?
N11 C71 H71B 109.6 . . ?
C72 C71 H71B 109.6 . . ?
H71A C71 H71B 108.1 . . ?
N5 C72 C71 112.8(3) . . ?
N5 C72 H72A 109.0 . . ?
C71 C72 H72A 109.0 . . ?
N5 C72 H72B 109.0 . . ?
C71 C72 H72B 109.0 . . ?
H72A C72 H72B 107.8 . . ?
C49 N1 C25 112.3(3) . . ?
C49 N1 C1 111.5(3) . . ?
C25 N1 C1 111.0(3) . . ?
C3 N2 C2 118.2(4) . . ?
C16 N3 C7 120.9(3) . . ?
C16 N3 C10 118.7(3) . . ?
C7 N3 C10 119.4(3) . . ?
C22 N4 C23 118.5(3) . . ?
C48 N5 C24 112.8(3) . . ?
C48 N5 C72 112.1(3) . . ?
C24 N5 C72 112.6(3) . . ?
C27 N6 C26 118.7(4) . . ?
C31 N7 C40 120.8(3) . . ?
C31 N7 C34 121.4(3) . . ?
C40 N7 C34 117.7(3) . . ?
C46 N8 C47 117.8(4) . . ?
C51 N9 C50 117.7(4) . . ?
C55 N10 C64 119.8(3) . . ?
C55 N10 C58 120.8(3) . . ?
C64 N10 C58 118.6(3) . . ?
C70 N11 C71 118.2(4) . . ?
C7S C1S C4S 152(2) 2_666 . ?
C7S C1S C2S 88.1(15) 2_666 2_666 ?
C4S C1S C2S 64.0(11) . 2_666 ?
C7S C1S C3S 11.7(11) 2_666 2_666 ?
C4S C1S C3S 163.6(14) . 2_666 ?
C2S C1S C3S 99.7(12) 2_666 2_666 ?
C7S C1S C2S 34.1(11) 2_666 . ?
C4S C1S C2S 117.9(13) . . ?
C2S C1S C2S 53.9(10) 2_666 . ?
C3S C1S C2S 45.8(6) 2_666 . ?
C5S C2S C4S 68.5(12) 2_666 2_666 ?
C5S C2S C1S 119.4(15) 2_666 2_666 ?
C4S C2S C1S 51.0(9) 2_666 2_666 ?
C5S C2S C7S 96.5(13) 2_666 2_666 ?
C4S C2S C7S 164.7(15) 2_666 2_666 ?
C1S C2S C7S 144.1(13) 2_666 2_666 ?
C5S C2S C3S 57.8(10) 2_666 2_666 ?
C4S C2S C3S 126.2(14) 2_666 2_666 ?
C1S C2S C3S 177.2(14) 2_666 2_666 ?
C7S C2S C3S 38.7(6) 2_666 2_666 ?
C5S C2S C7S 151.5(15) 2_666 . ?
C4S C2S C7S 83.1(12) 2_666 . ?
C1S C2S C7S 32.1(7) 2_666 . ?
C7S C2S C7S 112.0(9) 2_666 . ?
C3S C2S C7S 150.7(11) 2_666 . ?
C5S C2S C2S 154.0(17) 2_666 2_666 ?
C4S C2S C2S 137.4(18) 2_666 2_666 ?
C1S C2S C2S 86.5(13) 2_666 2_666 ?
C7S C2S C2S 57.6(9) 2_666 2_666 ?
C3S C2S C2S 96.3(12) 2_666 2_666 ?
C7S C2S C2S 54.4(8) . 2_666 ?
C5S C2S C6S 21.4(10) 2_666 . ?
C4S C2S C6S 47.1(9) 2_666 . ?
C1S C2S C6S 98.1(12) 2_666 . ?
C7S C2S C6S 117.8(13) 2_666 . ?
C3S C2S C6S 79.2(11) 2_666 . ?
C7S C2S C6S 130.2(12) . . ?
C2S C2S C6S 175.4(16) 2_666 . ?
C5S C2S C1S 114.5(13) 2_666 . ?
C4S C2S C1S 176.3(13) 2_666 . ?
C1S C2S C1S 126.1(10) 2_666 . ?
C7S C2S C1S 18.1(6) 2_666 . ?
C3S C2S C1S 56.7(8) 2_666 . ?
C7S C2S C1S 93.9(7) . . ?
C2S C2S C1S 39.5(7) 2_666 . ?
C6S C2S C1S 135.9(11) . . ?
C7S C3S C5S 119.4(15) . . ?
C7S C3S C2S 67.9(11) . 2_666 ?
C5S C3S C2S 51.5(8) . 2_666 ?
C7S C3S C1S 9.5(9) . 2_666 ?
C5S C3S C1S 128.9(12) . 2_666 ?
C2S C3S C1S 77.5(9) 2_666 2_666 ?
C7S C3S C6S 124.3(13) . 2_666 ?
C5S C3S C6S 5.0(10) . 2_666 ?
C2S C3S C6S 56.3(8) 2_666 2_666 ?
C1S C3S C6S 133.8(9) 2_666 2_666 ?
C1S C4S C2S 64.9(12) . 2_666 ?
C1S C4S C6S 151.2(19) . 2_666 ?
C2S C4S C6S 86.5(14) 2_666 2_666 ?
C1S C4S C5S 118.9(16) . . ?
C2S C4S C5S 54.1(9) 2_666 . ?
C6S C4S C5S 32.4(10) 2_666 . ?
C1S C4S C7S 11.6(9) . 2_666 ?
C2S C4S C7S 53.4(10) 2_666 2_666 ?
C6S C4S C7S 139.8(15) 2_666 2_666 ?
C5S C4S C7S 107.4(13) . 2_666 ?
C6S C5S C2S 123(2) 2_666 2_666 ?
C6S C5S C3S 166(3) 2_666 . ?
C2S C5S C3S 70.7(13) 2_666 . ?
C6S C5S C4S 65.1(19) 2_666 . ?
C2S C5S C4S 57.4(11) 2_666 . ?
C3S C5S C4S 128.0(17) . . ?
C6S C5S C7S 168(3) 2_666 . ?
C2S C5S C7S 45.7(9) 2_666 . ?
C3S C5S C7S 25.0(7) . . ?
C4S C5S C7S 103.1(14) . . ?
C5S C6S C4S 82(2) 2_666 2_666 ?
C5S C6S C2S 36.0(17) 2_666 . ?
C4S C6S C2S 46.4(9) 2_666 . ?
C5S C6S C3S 8.8(18) 2_666 2_666 ?
C4S C6S C3S 90.9(12) 2_666 2_666 ?
C2S C6S C3S 44.5(7) . 2_666 ?
C1S C7S C3S 159(2) 2_666 . ?
C1S C7S C2S 127.8(16) 2_666 2_666 ?
C3S C7S C2S 73.4(12) . 2_666 ?
C1S C7S C2S 59.8(12) 2_666 . ?
C3S C7S C2S 141.4(15) . . ?
C2S C7S C2S 68.0(9) 2_666 . ?
C1S C7S C4S 16.3(12) 2_666 2_666 ?
C3S C7S C4S 174.9(14) . 2_666 ?
C2S C7S C4S 111.5(10) 2_666 2_666 ?
C2S C7S C4S 43.5(6) . 2_666 ?
C1S C7S C5S 165.6(16) 2_666 . ?
C3S C7S C5S 35.6(9) . . ?
C2S C7S C5S 37.8(6) 2_666 . ?
C2S C7S C5S 105.8(9) . . ?
C4S C7S C5S 149.3(8) 2_666 . ?

loop_
_geom_bond_atom_site_label_1
_geom_bond_atom_site_label_2
_geom_bond_distance
_geom_bond_site_symmetry_2
_geom_bond_publ_flag
C1 N1 1.466(5) . ?
C1 C2 1.510(6) . ?
C1 H1A 0.9700 . ?
C1 H1B 0.9700 . ?
C2 N2 1.459(5) . ?
C2 H2A 0.9700 . ?
C2 H2B 0.9700 . ?
C3 N2 1.255(5) . ?
C3 C4 1.472(5) . ?
C3 H3A 1.02(4) . ?
C4 C9 1.375(5) . ?
C4 C5 1.379(5) . ?
C5 C6 1.379(5) . ?
C5 H5 0.9300 . ?
C6 C7 1.373(4) . ?
C6 H6 0.9300 . ?
C7 C8 1.375(4) . ?
C7 N3 1.419(4) . ?
C8 C9 1.379(5) . ?
C8 H8 0.9300 . ?
C9 H9 0.9300 . ?
C10 C15 1.359(5) . ?
C10 C11 1.370(5) . ?
C10 N3 1.422(4) . ?
C11 C12 1.371(5) . ?
C11 H11 0.9300 . ?
C12 C13 1.355(6) . ?
C12 H12 0.9300 . ?
C13 C14 1.348(6) . ?
C13 H13 0.9300 . ?
C14 C15 1.387(5) . ?
C14 H14 0.9300 . ?
C15 H15 0.9300 . ?
C16 C17 1.373(5) . ?
C16 C21 1.389(4) . ?
C16 N3 1.409(4) . ?
C17 C18 1.386(5) . ?
C17 H17 0.9300 . ?
C18 C19 1.370(5) . ?
C18 H18 0.9300 . ?
C19 C20 1.386(5) . ?
C19 C22 1.469(5) . ?
C20 C21 1.376(4) . ?
C20 H20 0.9300 . ?
C21 H21 0.9300 . ?
C22 N4 1.245(4) . ?
C22 H1 0.98(4) . ?
C23 N4 1.454(4) . ?
C23 C24 1.504(5) . ?
C23 H23A 0.9700 . ?
C23 H23B 0.9700 . ?
C24 N5 1.458(4) . ?
C24 H24A 0.9700 . ?
C24 H24B 0.9700 . ?
C25 N1 1.450(5) . ?
C25 C26 1.518(5) . ?
C25 H25A 0.9700 . ?
C25 H25B 0.9700 . ?
C26 N6 1.458(5) . ?
C26 H26A 0.9700 . ?
C26 H26B 0.9700 . ?
C27 N6 1.253(5) . ?
C27 C28 1.464(5) . ?
C27 H4 0.99(4) . ?
C28 C33 1.381(5) . ?
C28 C29 1.387(5) . ?
C29 C30 1.370(5) . ?
C29 H29 0.9300 . ?
C30 C31 1.387(5) . ?
C30 H30 0.9300 . ?
C31 C32 1.377(5) . ?
C31 N7 1.405(4) . ?
C32 C33 1.373(5) . ?
C32 H32 0.9300 . ?
C33 H33 0.9300 . ?
C34 C39 1.376(5) . ?
C34 C35 1.381(5) . ?
C34 N7 1.423(4) . ?
C35 C36 1.416(7) . ?
C35 H35 0.9300 . ?
C36 C37A 1.04(3) . ?
C36 C37B 1.54(2) . ?
C36 H36 0.9300 . ?
C37A C37B 0.63(2) . ?
C37A C38 1.73(3) . ?
C37B C38 1.175(18) . ?
C38 C39 1.388(6) . ?
C38 H38 0.9300 . ?
C39 H39 0.9300 . ?
C40 C45 1.372(5) . ?
C40 C41 1.390(5) . ?
C40 N7 1.421(4) . ?
C41 C42 1.368(5) . ?
C41 H41 0.9300 . ?
C42 C43 1.373(5) . ?
C42 H42 0.9300 . ?
C43 C44 1.386(5) . ?
C43 C46 1.479(5) . ?
C44 C45 1.377(5) . ?
C44 H44 0.9300 . ?
C45 H45 0.9300 . ?
C46 N8 1.242(4) . ?
C46 H3 1.06(4) . ?
C47 N8 1.461(4) . ?
C47 C48 1.499(5) . ?
C47 H47A 0.9700 . ?
C47 H47B 0.9700 . ?
C48 N5 1.457(4) . ?
C48 H48A 0.9700 . ?
C48 H48B 0.9700 . ?
C49 N1 1.449(5) . ?
C49 C50 1.507(5) . ?
C49 H49A 0.9700 . ?
C49 H49B 0.9700 . ?
C50 N9 1.458(5) . ?
C50 H50A 0.9700 . ?
C50 H50B 0.9700 . ?
C51 N9 1.247(5) . ?
C51 C52 1.476(5) . ?
C51 H6A 0.98(4) . ?
C52 C53 1.379(5) . ?
C52 C57 1.386(5) . ?
C53 C54 1.366(5) . ?
C53 H53 0.9300 . ?
C54 C55 1.394(5) . ?
C54 H54 0.9300 . ?
C55 C56 1.382(5) . ?
C55 N10 1.415(4) . ?
C56 C57 1.375(5) . ?
C56 H56 0.9300 . ?
C57 H57 0.9300 . ?
C58 C59 1.370(5) . ?
C58 C63 1.391(5) . ?
C58 N10 1.418(4) . ?
C59 C60 1.412(6) . ?
C59 H59 0.9300 . ?
C60 C61A 1.12(2) . ?
C60 C61B 1.509(17) . ?
C60 H60 0.9300 . ?
C61A C61B 0.61(2) . ?
C61A C62 1.70(3) . ?
C61B C62 1.211(15) . ?
C62 C63 1.374(6) . ?
C62 H62 0.9300 . ?
C63 H63 0.9300 . ?
C64 C69 1.380(5) . ?
C64 C65 1.391(5) . ?
C64 N10 1.415(4) . ?
C65 C66 1.372(5) . ?
C65 H65 0.9300 . ?
C66 C67 1.381(5) . ?
C66 H66 0.9300 . ?
C67 C68 1.384(5) . ?
C67 C70 1.464(5) . ?
C68 C69 1.386(5) . ?
C68 H68 0.9300 . ?
C69 H69 0.9300 . ?
C70 N11 1.248(5) . ?
C70 H2 1.00(4) . ?
C71 N11 1.460(5) . ?
C71 C72 1.518(5) . ?
C71 H71A 0.9700 . ?
C71 H71B 0.9700 . ?
C72 N5 1.459(5) . ?
C72 H72A 0.9700 . ?
C72 H72B 0.9700 . ?
C1S C7S 0.755(13) 2_666 ?
C1S C4S 1.054(16) . ?
C1S C2S 1.228(14) 2_666 ?
C1S C3S 1.648(17) 2_666 ?
C1S C2S 1.925(17) . ?
C2S C5S 1.171(15) 2_666 ?
C2S C4S 1.218(16) 2_666 ?
C2S C7S 1.367(13) 2_666 ?
C2S C3S 1.413(16) 2_666 ?
C2S C7S 1.419(16) . ?
C2S C2S 1.56(2) 2_666 ?
C2S C6S 1.68(2) . ?
C3S C7S 0.921(12) . ?
C3S C5S 1.267(15) . ?
C3S C6S 1.980(19) 2_666 ?
C4S C6S 1.231(19) 2_666 ?
C4S C5S 1.35(2) . ?
C4S C7S 1.756(19) 2_666 ?
C5S C6S 0.727(19) 2_666 ?
C5S C7S 1.90(2) . ?
